data_7040789
loop_
_publ_author_name
'Kr\"amer, Christoph'
'Leingang, Simone'
'H\"ubner, Olaf'
'Kaifer, Elisabeth'
'Wadepohl, Hubert'
'Himmel, Hans-J\"org'

_publ_section_title
;
 Construction of copper chains with new fluorescent
 guanidino-functionalized naphthyridine ligands.
;
_journal_issue 42
_journal_name_full 'Dalton transactions (Cambridge, England : 2003)'
_journal_page_first 16966
_journal_page_last 16983
_journal_paper_doi 10.1039/c6dt03166h
_journal_volume 45
_journal_year 2016
_chemical_formula_sum 'C67.6 H99.4 B4 Co Cu3 F16 N25.8'
_chemical_formula_weight 1870.31
_space_group_crystal_system triclinic
_space_group_IT_number 2
_space_group_name_Hall '-P 1'
_space_group_name_H-M_alt 'P -1'
_symmetry_space_group_name_Hall '-P 1'
_symmetry_space_group_name_H-M 'P -1'
_atom_sites_solution_hydrogens geom
_audit_creation_method SHELXL-2014/7
_audit_update_record
;
2016-08-08 deposited with the CCDC.
2016-09-26 downloaded from the CCDC.
;
_cell_angle_alpha 93.06(3)
_cell_angle_beta 112.92(3)
_cell_angle_gamma 108.97(3)
_cell_formula_units_Z 2
_cell_length_a 16.074(3)
_cell_length_b 16.837(3)
_cell_length_c 18.684(4)
_cell_measurement_reflns_used 25288
_cell_measurement_temperature 100
_cell_measurement_theta_max 30.21
_cell_measurement_theta_min 1.96
_cell_volume 4309(2)
_computing_cell_refinement 'DENZO/SKALEPACK (Bruker AXS, 1997-2009)'
_computing_data_collection 'COLLECT (Bruker AXS, 1997-2009)'
_computing_data_reduction 'DENZO/SKALEPACK (Bruker AXS, 1997-2009)'
_computing_molecular_graphics 'XPMA (Zsolnai, Huttner, 1994)'
_computing_publication_material 'SHELXL-2014/7 (Sheldrick, 2014)'
_computing_structure_refinement 'SHELXL-2014/7 (Sheldrick, 2014)'
_computing_structure_solution 'SHELXS-2014/7 (Sheldrick, 2014)'
_diffrn_ambient_temperature 100
_diffrn_measured_fraction_theta_full 0.999
_diffrn_measured_fraction_theta_max 0.986
_diffrn_measurement_device_type 'NONIUS KAPPA CCD'
_diffrn_measurement_method 'O-Scan    '
_diffrn_radiation_monochromator graphite
_diffrn_radiation_source 'fine-focus sealed tube'
_diffrn_radiation_type MoK\a
_diffrn_radiation_wavelength 0.71073
_diffrn_reflns_av_R_equivalents 0.0687
_diffrn_reflns_av_unetI/netI 0.1300
_diffrn_reflns_Laue_measured_fraction_full 0.999
_diffrn_reflns_Laue_measured_fraction_max 0.986
_diffrn_reflns_limit_h_max 22
_diffrn_reflns_limit_h_min -22
_diffrn_reflns_limit_k_max 23
_diffrn_reflns_limit_k_min -23
_diffrn_reflns_limit_l_max 26
_diffrn_reflns_limit_l_min -26
_diffrn_reflns_number 73717
_diffrn_reflns_point_group_measured_fraction_full 0.999
_diffrn_reflns_point_group_measured_fraction_max 0.986
_diffrn_reflns_theta_full 25.242
_diffrn_reflns_theta_max 30.214
_diffrn_reflns_theta_min 1.956
_exptl_absorpt_coefficient_mu 1.009
_exptl_absorpt_correction_T_max 0.9058
_exptl_absorpt_correction_T_min 0.6883
_exptl_absorpt_correction_type empirical
_exptl_absorpt_process_details SADABS
_exptl_crystal_colour yellow
_exptl_crystal_density_diffrn 1.441
_exptl_crystal_description needle
_exptl_crystal_F_000 1927
_exptl_crystal_size_max 0.400
_exptl_crystal_size_mid 0.100
_exptl_crystal_size_min 0.100
_platon_squeeze_details
;
;
_refine_diff_density_max 0.813
_refine_diff_density_min -0.554
_refine_diff_density_rms 0.101
_refine_ls_extinction_method none
_refine_ls_goodness_of_fit_ref 0.946
_refine_ls_hydrogen_treatment constr
_refine_ls_matrix_type full
_refine_ls_number_parameters 1127
_refine_ls_number_reflns 25288
_refine_ls_number_restraints 0
_refine_ls_restrained_S_all 0.946
_refine_ls_R_factor_all 0.1408
_refine_ls_R_factor_gt 0.0628
_refine_ls_shift/su_max 0.001
_refine_ls_shift/su_mean 0.000
_refine_ls_structure_factor_coef Fsqd
_refine_ls_weighting_details 'w=1/[\s^2^(Fo^2^)+(0.0709P)^2^] where P=(Fo^2^+2Fc^2^)/3'
_refine_ls_weighting_scheme calc
_refine_ls_wR_factor_gt 0.1338
_refine_ls_wR_factor_ref 0.1559
_reflns_Friedel_coverage 0.000
_reflns_number_gt 12741
_reflns_number_total 25288
_reflns_threshold_expression 'I > 2\s(I)'
_cod_data_source_file c6dt03166h2.cif
_cod_data_source_block ck471
_cod_depositor_comments 'Adding full bibliography for 7040782--7040791.cif.'
_cod_original_cell_volume 4309.5(19)
_cod_original_formula_sum 'C67.60 H99.40 B4 Co Cu3 F16 N25.80'
_cod_database_code 7040789
_shelx_shelxl_version_number 2014/7
_shelx_space_group_comment
;
The symmetry employed for this shelxl refinement is uniquely defined
by the following loop, which should always be used as a source of
symmetry information in preference to the above space-group names.
They are only intended as comments.
;
_shelx_estimated_absorpt_t_min 0.688
_shelx_estimated_absorpt_t_max 0.906

loop_
_space_group_symop_operation_xyz
'x, y, z'
'-x, -y, -z'

loop_
_atom_site_label
_atom_site_type_symbol
_atom_site_fract_x
_atom_site_fract_y
_atom_site_fract_z
_atom_site_U_iso_or_equiv
_atom_site_adp_type
_atom_site_occupancy
_atom_site_site_symmetry_order
_atom_site_calc_flag
_atom_site_refinement_flags_posn
_atom_site_refinement_flags_adp
_atom_site_refinement_flags_occupancy
_atom_site_disorder_assembly
_atom_site_disorder_group
Cu1 Cu 0.13346(3) 0.36616(2) 0.32368(2) 0.02419(10) Uani 1 1 d . . . . .
Cu2 Cu 0.08916(3) 0.49240(2) 0.32932(2) 0.02498(10) Uani 1 1 d . . . . .
Cu3 Cu 0.17603(3) 0.23772(2) 0.32739(2) 0.02608(10) Uani 1 1 d . . . . .
Co1 Co 0.47030(4) 0.89356(3) 0.17764(3) 0.04055(14) Uani 1 1 d . . . . .
F1 F 0.68011(15) 1.12814(13) 0.40150(14) 0.0519(6) Uani 1 1 d . . . . .
F2 F 0.62007(14) 1.23321(13) 0.40028(13) 0.0449(5) Uani 1 1 d . . . . .
F3 F 0.5656(10) 1.1304(10) 0.2976(9) 0.070(4) Uani 0.5 1 d . . P A 1
F4 F 0.5603(9) 1.1130(9) 0.4322(8) 0.064(3) Uani 0.5 1 d . . P A 1
F23 F 0.5292(10) 1.1117(9) 0.3024(9) 0.088(6) Uani 0.5 1 d . . P A 2
F24 F 0.5262(9) 1.0935(10) 0.3964(8) 0.074(4) Uani 0.5 1 d . . P A 2
F5 F 0.21012(18) 0.89265(15) 0.19996(14) 0.0611(6) Uani 1 1 d . . . . .
F6 F 0.16566(18) 0.79859(13) 0.08790(15) 0.0563(6) Uani 1 1 d . . . . .
F7 F 0.05304(16) 0.84015(13) 0.10648(13) 0.0484(6) Uani 1 1 d . . . . .
F8 F 0.17131(18) 0.93445(13) 0.08152(14) 0.0554(6) Uani 1 1 d . . . . .
F9 F -0.22358(18) -0.05444(13) 0.24165(15) 0.0601(7) Uani 1 1 d . . . . .
F10 F -0.15150(19) -0.13283(16) 0.20415(16) 0.0702(8) Uani 1 1 d . . . . .
F11 F -0.0895(2) -0.0702(2) 0.33211(17) 0.0890(9) Uani 1 1 d . . . . .
F12 F -0.23421(19) -0.17988(17) 0.2778(2) 0.0873(10) Uani 1 1 d . . . . .
F13 F -0.2955(2) 0.46964(16) 0.01623(16) 0.0764(8) Uani 1 1 d . . . . .
F14 F -0.4076(2) 0.3709(2) 0.04125(19) 0.0968(10) Uani 1 1 d . . . . .
F15 F -0.2741(3) 0.3478(3) 0.0644(4) 0.068(2) Uani 0.629(12) 1 d . . P B 1
F16 F -0.3830(8) 0.3393(4) -0.0618(4) 0.111(5) Uani 0.727(19) 1 d . . P B 1
F25 F -0.3033(8) 0.3376(6) -0.0095(10) 0.088(5) Uani 0.371(12) 1 d . . P B 2
F26 F -0.4359(11) 0.3733(10) -0.0891(7) 0.073(6) Uani 0.273(19) 1 d . . P B 2
N1 N 0.00298(19) 0.29397(15) 0.31177(15) 0.0248(6) Uani 1 1 d . . . . .
N2 N -0.02143(18) 0.41692(15) 0.34468(15) 0.0248(6) Uani 1 1 d . . . . .
N3 N 0.02901(18) 0.17565(15) 0.26792(16) 0.0258(6) Uani 1 1 d . . . . .
N4 N 0.0144(2) 0.05308(16) 0.19317(16) 0.0309(6) Uani 1 1 d . . . . .
N5 N -0.1001(2) 0.11481(16) 0.13975(16) 0.0290(6) Uani 1 1 d . . . . .
N6 N -0.03930(19) 0.54231(16) 0.37703(16) 0.0285(6) Uani 1 1 d . . . . .
N7 N -0.0852(2) 0.65473(17) 0.39775(16) 0.0324(7) Uani 1 1 d . . . . .
N8 N -0.1779(2) 0.55533(17) 0.27823(17) 0.0307(6) Uani 1 1 d . . . . .
N21 N 0.18993(19) 0.40382(16) 0.24881(15) 0.0254(6) Uani 1 1 d . . . . .
N22 N 0.13318(19) 0.51523(15) 0.24289(15) 0.0256(6) Uani 1 1 d . . . . .
N23 N 0.23624(19) 0.28622(16) 0.25320(16) 0.0275(6) Uani 1 1 d . . . . .
N24 N 0.3152(2) 0.19409(17) 0.24931(17) 0.0314(6) Uani 1 1 d . . . . .
N25 N 0.2013(2) 0.20458(17) 0.13129(16) 0.0324(7) Uani 1 1 d . . . . .
N26 N 0.0591(2) 0.61356(16) 0.22902(16) 0.0280(6) Uani 1 1 d . . . . .
N27 N -0.0376(2) 0.69246(16) 0.18384(16) 0.0296(6) Uani 1 1 d . . . . .
N28 N -0.0529(2) 0.58198(16) 0.09415(16) 0.0329(7) Uani 1 1 d . . . . .
N41 N 0.23783(18) 0.41130(15) 0.43888(15) 0.0232(6) Uani 1 1 d . . . . .
N42 N 0.24601(18) 0.27713(15) 0.44502(15) 0.0237(6) Uani 1 1 d . . . . .
N43 N 0.23125(18) 0.54470(15) 0.42331(15) 0.0236(6) Uani 1 1 d . . . . .
N44 N 0.26179(19) 0.68681(15) 0.41388(16) 0.0269(6) Uani 1 1 d . . . . .
N45 N 0.38209(19) 0.63404(15) 0.42869(16) 0.0273(6) Uani 1 1 d . . . . .
N46 N 0.26206(19) 0.14703(16) 0.44179(16) 0.0270(6) Uani 1 1 d . . . . .
N47 N 0.16866(19) 0.04863(16) 0.49239(17) 0.0279(6) Uani 1 1 d . . . . .
N48 N 0.26847(19) 0.01219(15) 0.44641(17) 0.0300(6) Uani 1 1 d . . . . .
B1 B 0.5963(3) 1.1460(3) 0.3790(3) 0.0348(9) Uani 1 1 d . . . . .
B2 B 0.1493(3) 0.8663(3) 0.1192(3) 0.0385(10) Uani 1 1 d . . . . .
B3 B -0.1739(4) -0.1086(3) 0.2643(3) 0.0468(11) Uani 1 1 d . . . . .
B4 B -0.3451(5) 0.3833(4) 0.0081(4) 0.0748(18) Uani 1 1 d . . . . .
C1 C -0.0292(2) 0.20809(19) 0.29040(18) 0.0248(7) Uani 1 1 d . . . . .
C2 C -0.1149(2) 0.1531(2) 0.2925(2) 0.0313(8) Uani 1 1 d . . . . .
H2 H -0.1341 0.0939 0.2791 0.038 Uiso 1 1 calc R U . . .
C3 C -0.1696(2) 0.1874(2) 0.3146(2) 0.0316(8) Uani 1 1 d . . . . .
H3 H -0.2254 0.1516 0.3179 0.038 Uiso 1 1 calc R U . . .
C4 C -0.1413(2) 0.2774(2) 0.33245(19) 0.0278(7) Uani 1 1 d . . . . .
C5 C -0.1942(3) 0.3198(2) 0.3544(2) 0.0334(8) Uani 1 1 d . . . . .
H5 H -0.2506 0.2880 0.3589 0.040 Uiso 1 1 calc R U . . .
C6 C -0.1617(2) 0.4065(2) 0.3686(2) 0.0298(7) Uani 1 1 d . . . . .
H6 H -0.1961 0.4345 0.3826 0.036 Uiso 1 1 calc R U . . .
C7 C -0.0752(2) 0.4549(2) 0.36217(19) 0.0282(7) Uani 1 1 d . . . . .
C8 C -0.0539(2) 0.32859(19) 0.33021(19) 0.0252(7) Uani 1 1 d . . . . .
C9 C -0.0198(2) 0.11454(19) 0.2015(2) 0.0275(7) Uani 1 1 d . . . . .
C10 C 0.0774(3) 0.0309(2) 0.2619(2) 0.0370(9) Uani 1 1 d . . . . .
H10A H 0.1442 0.0651 0.2753 0.055 Uiso 1 1 calc R U . . .
H10B H 0.0667 -0.0288 0.2500 0.055 Uiso 1 1 calc R U . . .
H10C H 0.0631 0.0415 0.3059 0.055 Uiso 1 1 calc R U . . .
C11 C -0.0042(3) 0.0086(2) 0.1157(2) 0.0398(9) Uani 1 1 d . . . . .
H11A H -0.0474 -0.0500 0.1052 0.060 Uiso 1 1 calc R U . . .
H11B H 0.0561 0.0101 0.1161 0.060 Uiso 1 1 calc R U . . .
H11C H -0.0337 0.0364 0.0752 0.060 Uiso 1 1 calc R U . . .
C12 C -0.1855(3) 0.0361(2) 0.0939(2) 0.0377(8) Uani 1 1 d . . . . .
H12A H -0.1737 -0.0124 0.1140 0.057 Uiso 1 1 calc R U . . .
H12B H -0.1972 0.0291 0.0390 0.057 Uiso 1 1 calc R U . . .
H12C H -0.2415 0.0400 0.0985 0.057 Uiso 1 1 calc R U . . .
C13 C -0.1139(3) 0.1939(2) 0.1213(2) 0.0361(8) Uani 1 1 d . . . . .
H13A H -0.1618 0.2006 0.1370 0.054 Uiso 1 1 calc R U . . .
H13B H -0.1357 0.1913 0.0652 0.054 Uiso 1 1 calc R U . . .
H13C H -0.0532 0.2418 0.1495 0.054 Uiso 1 1 calc R U . . .
C14 C -0.1020(2) 0.5817(2) 0.3514(2) 0.0278(7) Uani 1 1 d . . . . .
C15 C -0.0234(3) 0.6740(2) 0.4822(2) 0.0410(9) Uani 1 1 d . . . . .
H15A H -0.0141 0.6231 0.4983 0.062 Uiso 1 1 calc R U . . .
H15B H -0.0537 0.6939 0.5107 0.062 Uiso 1 1 calc R U . . .
H15C H 0.0386 0.7178 0.4937 0.062 Uiso 1 1 calc R U . . .
C16 C -0.1112(3) 0.7258(2) 0.3680(2) 0.0368(9) Uani 1 1 d . . . . .
H16A H -0.1372 0.7142 0.3111 0.055 Uiso 1 1 calc R U . . .
H16B H -0.0541 0.7777 0.3897 0.055 Uiso 1 1 calc R U . . .
H16C H -0.1592 0.7321 0.3838 0.055 Uiso 1 1 calc R U . . .
C17 C -0.1806(3) 0.4970(2) 0.2154(2) 0.0361(8) Uani 1 1 d . . . . .
H17A H -0.1152 0.5036 0.2251 0.054 Uiso 1 1 calc R U . . .
H17B H -0.2118 0.5104 0.1649 0.054 Uiso 1 1 calc R U . . .
H17C H -0.2164 0.4388 0.2151 0.054 Uiso 1 1 calc R U . . .
C18 C -0.2702(3) 0.5645(2) 0.2611(2) 0.0415(9) Uani 1 1 d . . . . .
H18A H -0.2670 0.5931 0.3084 0.062 Uiso 1 1 calc R U . . .
H18B H -0.3215 0.5087 0.2429 0.062 Uiso 1 1 calc R U . . .
H18C H -0.2829 0.5976 0.2207 0.062 Uiso 1 1 calc R U . . .
C21 C 0.2384(2) 0.36226(19) 0.22824(19) 0.0271(7) Uani 1 1 d . . . . .
C22 C 0.2944(3) 0.3977(2) 0.1868(2) 0.0335(8) Uani 1 1 d . . . . .
H22 H 0.3325 0.3708 0.1774 0.040 Uiso 1 1 calc R U . . .
C23 C 0.2920(3) 0.4713(2) 0.1609(2) 0.0338(8) Uani 1 1 d . . . . .
H23 H 0.3281 0.4945 0.1332 0.041 Uiso 1 1 calc R U . . .
C24 C 0.2352(2) 0.51254(19) 0.17578(19) 0.0283(7) Uani 1 1 d . . . . .
C25 C 0.2234(3) 0.5855(2) 0.1468(2) 0.0330(8) Uani 1 1 d . . . . .
H25 H 0.2562 0.6108 0.1174 0.040 Uiso 1 1 calc R U . . .
C26 C 0.1636(3) 0.6190(2) 0.1619(2) 0.0324(8) Uani 1 1 d . . . . .
H26 H 0.1532 0.6658 0.1412 0.039 Uiso 1 1 calc R U . . .
C27 C 0.1177(2) 0.58114(19) 0.20986(19) 0.0286(7) Uani 1 1 d . . . . .
C28 C 0.1872(2) 0.47765(19) 0.22305(19) 0.0251(7) Uani 1 1 d . . . . .
C29 C 0.2515(2) 0.2297(2) 0.2102(2) 0.0274(7) Uani 1 1 d . . . . .
C30 C 0.3900(2) 0.2351(2) 0.3304(2) 0.0357(8) Uani 1 1 d . . . . .
H30A H 0.4022 0.2953 0.3395 0.054 Uiso 1 1 calc R U . . .
H30B H 0.4490 0.2273 0.3373 0.054 Uiso 1 1 calc R U . . .
H30C H 0.3677 0.2095 0.3676 0.054 Uiso 1 1 calc R U . . .
C31 C 0.3088(3) 0.1087(2) 0.2201(2) 0.0453(10) Uani 1 1 d . . . . .
H31A H 0.2471 0.0792 0.1752 0.068 Uiso 1 1 calc R U . . .
H31B H 0.3146 0.0764 0.2614 0.068 Uiso 1 1 calc R U . . .
H31C H 0.3605 0.1145 0.2046 0.068 Uiso 1 1 calc R U . . .
C32 C 0.1103(3) 0.2179(2) 0.0902(2) 0.0399(9) Uani 1 1 d . . . . .
H32A H 0.0787 0.2158 0.1247 0.060 Uiso 1 1 calc R U . . .
H32B H 0.0683 0.1738 0.0432 0.060 Uiso 1 1 calc R U . . .
H32C H 0.1242 0.2730 0.0757 0.060 Uiso 1 1 calc R U . . .
C33 C 0.2444(3) 0.1854(3) 0.0794(2) 0.0525(11) Uani 1 1 d . . . . .
H33A H 0.3115 0.1946 0.1109 0.079 Uiso 1 1 calc R U . . .
H33B H 0.2402 0.2224 0.0418 0.079 Uiso 1 1 calc R U . . .
H33C H 0.2095 0.1267 0.0515 0.079 Uiso 1 1 calc R U . . .
C34 C -0.0078(2) 0.62954(19) 0.16980(19) 0.0289(7) Uani 1 1 d . . . . .
C35 C -0.1347(3) 0.6919(2) 0.1369(2) 0.0366(8) Uani 1 1 d . . . . .
H35A H -0.1300 0.7365 0.1070 0.055 Uiso 1 1 calc R U . . .
H35B H -0.1630 0.7016 0.1716 0.055 Uiso 1 1 calc R U . . .
H35C H -0.1750 0.6373 0.1011 0.055 Uiso 1 1 calc R U . . .
C36 C 0.0258(3) 0.7623(2) 0.2527(2) 0.0344(8) Uani 1 1 d . . . . .
H36A H 0.0249 0.7424 0.2997 0.052 Uiso 1 1 calc R U . . .
H36B H 0.0031 0.8088 0.2466 0.052 Uiso 1 1 calc R U . . .
H36C H 0.0911 0.7817 0.2572 0.052 Uiso 1 1 calc R U . . .
C37 C -0.0660(3) 0.4918(2) 0.0784(2) 0.0367(8) Uani 1 1 d . . . . .
H37A H -0.0159 0.4871 0.0646 0.055 Uiso 1 1 calc R U . . .
H37B H -0.1287 0.4602 0.0352 0.055 Uiso 1 1 calc R U . . .
H37C H -0.0620 0.4687 0.1250 0.055 Uiso 1 1 calc R U . . .
C38 C -0.0753(3) 0.6211(2) 0.0253(2) 0.0431(9) Uani 1 1 d . . . . .
H38A H -0.1446 0.5998 -0.0058 0.065 Uiso 1 1 calc R U . . .
H38B H -0.0451 0.6071 -0.0063 0.065 Uiso 1 1 calc R U . . .
H38C H -0.0509 0.6823 0.0424 0.065 Uiso 1 1 calc R U . . .
C41 C 0.2708(2) 0.49491(18) 0.47163(19) 0.0240(7) Uani 1 1 d . . . . .
C42 C 0.3385(2) 0.52848(19) 0.55218(19) 0.0269(7) Uani 1 1 d . . . . .
H42 H 0.3629 0.5870 0.5729 0.032 Uiso 1 1 calc R U . . .
C43 C 0.3677(2) 0.47471(19) 0.59903(19) 0.0269(7) Uani 1 1 d . . . . .
H43 H 0.4102 0.4961 0.6525 0.032 Uiso 1 1 calc R U . . .
C44 C 0.3335(2) 0.38603(19) 0.56658(19) 0.0255(7) Uani 1 1 d . . . . .
C45 C 0.3565(2) 0.3237(2) 0.6097(2) 0.0274(7) Uani 1 1 d . . . . .
H45 H 0.3924 0.3386 0.6646 0.033 Uiso 1 1 calc R U . . .
C46 C 0.3260(2) 0.2423(2) 0.5705(2) 0.0276(7) Uani 1 1 d . . . . .
H46 H 0.3384 0.2005 0.5988 0.033 Uiso 1 1 calc R U . . .
C47 C 0.2751(2) 0.22050(18) 0.48622(19) 0.0235(7) Uani 1 1 d . . . . .
C48 C 0.2728(2) 0.35817(18) 0.48467(19) 0.0237(7) Uani 1 1 d . . . . .
C49 C 0.2923(2) 0.62110(19) 0.42370(19) 0.0244(7) Uani 1 1 d . . . . .
C50 C 0.1840(2) 0.68871(19) 0.4356(2) 0.0286(7) Uani 1 1 d . . . . .
H50A H 0.1244 0.6739 0.3884 0.043 Uiso 1 1 calc R U . . .
H50B H 0.2015 0.7453 0.4639 0.043 Uiso 1 1 calc R U . . .
H50C H 0.1753 0.6482 0.4689 0.043 Uiso 1 1 calc R U . . .
C51 C 0.2937(3) 0.7532(2) 0.3725(2) 0.0354(8) Uani 1 1 d . . . . .
H51A H 0.3374 0.8059 0.4103 0.053 Uiso 1 1 calc R U . . .
H51B H 0.2381 0.7617 0.3347 0.053 Uiso 1 1 calc R U . . .
H51C H 0.3266 0.7355 0.3453 0.053 Uiso 1 1 calc R U . . .
C52 C 0.4062(2) 0.5646(2) 0.4015(2) 0.0330(8) Uani 1 1 d . . . . .
H52A H 0.4494 0.5504 0.4465 0.049 Uiso 1 1 calc R U . . .
H52B H 0.4375 0.5831 0.3674 0.049 Uiso 1 1 calc R U . . .
H52C H 0.3476 0.5150 0.3727 0.049 Uiso 1 1 calc R U . . .
C53 C 0.4644(2) 0.7151(2) 0.4672(2) 0.0341(8) Uani 1 1 d . . . . .
H53A H 0.4800 0.7424 0.4278 0.051 Uiso 1 1 calc R U . . .
H53B H 0.5197 0.7047 0.5033 0.051 Uiso 1 1 calc R U . . .
H53C H 0.4479 0.7517 0.4960 0.051 Uiso 1 1 calc R U . . .
C54 C 0.2342(2) 0.07179(19) 0.4623(2) 0.0273(7) Uani 1 1 d . . . . .
C55 C 0.0961(2) 0.0883(2) 0.4797(2) 0.0339(8) Uani 1 1 d . . . . .
H55A H 0.1080 0.1191 0.5296 0.051 Uiso 1 1 calc R U . . .
H55B H 0.0319 0.0445 0.4565 0.051 Uiso 1 1 calc R U . . .
H55C H 0.1012 0.1274 0.4445 0.051 Uiso 1 1 calc R U . . .
C56 C 0.1648(3) -0.0158(2) 0.5419(2) 0.0376(9) Uani 1 1 d . . . . .
H56A H 0.1105 -0.0681 0.5115 0.056 Uiso 1 1 calc R U . . .
H56B H 0.1573 0.0049 0.5870 0.056 Uiso 1 1 calc R U . . .
H56C H 0.2242 -0.0264 0.5598 0.056 Uiso 1 1 calc R U . . .
C57 C 0.2053(3) -0.0773(2) 0.4128(2) 0.0402(9) Uani 1 1 d . . . . .
H57A H 0.2276 -0.1120 0.4493 0.060 Uiso 1 1 calc R U . . .
H57B H 0.2067 -0.0945 0.3636 0.060 Uiso 1 1 calc R U . . .
H57C H 0.1398 -0.0847 0.4033 0.060 Uiso 1 1 calc R U . . .
C58 C 0.3604(3) 0.0378(2) 0.4408(2) 0.0398(9) Uani 1 1 d . . . . .
H58A H 0.3484 0.0289 0.3859 0.060 Uiso 1 1 calc R U . . .
H58B H 0.3960 0.0040 0.4676 0.060 Uiso 1 1 calc R U . . .
H58C H 0.3977 0.0974 0.4651 0.060 Uiso 1 1 calc R U . . .
C61 C 0.4004(3) 0.8169(3) 0.2321(3) 0.0566(11) Uani 1 1 d . . . . .
H61 H 0.3336 0.7862 0.2115 0.068 Uiso 1 1 calc R U . . .
C62 C 0.4680(3) 0.7872(3) 0.2225(3) 0.0558(11) Uani 1 1 d . . . . .
H62 H 0.4543 0.7337 0.1946 0.067 Uiso 1 1 calc R U . . .
C63 C 0.5597(3) 0.8526(3) 0.2626(3) 0.0529(11) Uani 1 1 d . . . . .
H63 H 0.6180 0.8502 0.2657 0.063 Uiso 1 1 calc R U . . .
C64 C 0.5496(3) 0.9229(3) 0.2976(2) 0.0560(11) Uani 1 1 d . . . . .
H64 H 0.5995 0.9747 0.3282 0.067 Uiso 1 1 calc R U . . .
C65 C 0.4497(3) 0.8999(3) 0.2776(3) 0.0530(11) Uani 1 1 d . . . . .
H65 H 0.4216 0.9343 0.2922 0.064 Uiso 1 1 calc R U . . .
C66 C 0.4023(5) 0.9615(5) 0.1097(4) 0.090(2) Uani 1 1 d . . . . .
H66 H 0.3632 0.9863 0.1201 0.109 Uiso 1 1 calc R U . . .
C67 C 0.3697(4) 0.8785(4) 0.0659(3) 0.0734(15) Uani 1 1 d . . . . .
H67 H 0.3058 0.8390 0.0421 0.088 Uiso 1 1 calc R U . . .
C68 C 0.4499(3) 0.8661(3) 0.0644(3) 0.0557(11) Uani 1 1 d . . . . .
H68 H 0.4485 0.8160 0.0395 0.067 Uiso 1 1 calc R U . . .
C69 C 0.5330(4) 0.9396(3) 0.1056(3) 0.0630(13) Uani 1 1 d . . . . .
H69 H 0.5958 0.9472 0.1125 0.076 Uiso 1 1 calc R U . . .
C70 C 0.5049(5) 1.0017(3) 0.1358(3) 0.0842(18) Uani 1 1 d . . . . .
H70 H 0.5453 1.0567 0.1660 0.101 Uiso 1 1 calc R U . . .
N71 N -0.6258(4) 0.1511(4) -0.0030(3) 0.0780(16) Uani 0.9 1 d . . P . .
N72 N -0.4873(4) 0.3498(3) 0.2231(4) 0.0899(17) Uani 0.9 1 d . . P . .
C71 C -0.6303(4) 0.2025(5) -0.0387(4) 0.0645(17) Uani 0.9 1 d . . P . .
C72 C -0.6309(5) 0.2691(5) -0.0829(5) 0.118(3) Uani 0.9 1 d . . P . .
H72A H -0.6737 0.2443 -0.1380 0.177 Uiso 0.9 1 calc R U P . .
H72B H -0.5661 0.2998 -0.0773 0.177 Uiso 0.9 1 calc R U P . .
H72C H -0.6533 0.3079 -0.0633 0.177 Uiso 0.9 1 calc R U P . .
C73 C -0.4582(3) 0.3066(3) 0.2018(3) 0.0547(13) Uani 0.9 1 d . . P . .
C74 C -0.4196(4) 0.2529(3) 0.1726(3) 0.0617(14) Uani 0.9 1 d . . P . .
H74A H -0.4711 0.2110 0.1266 0.093 Uiso 0.9 1 calc R U P . .
H74B H -0.3919 0.2242 0.2131 0.093 Uiso 0.9 1 calc R U P . .
H74C H -0.3701 0.2876 0.1585 0.093 Uiso 0.9 1 calc R U P . .

loop_
_atom_site_aniso_label
_atom_site_aniso_U_11
_atom_site_aniso_U_22
_atom_site_aniso_U_33
_atom_site_aniso_U_23
_atom_site_aniso_U_13
_atom_site_aniso_U_12
Cu1 0.0288(2) 0.01988(18) 0.0284(2) 0.00651(15) 0.01497(18) 0.01113(16)
Cu2 0.0299(2) 0.02066(19) 0.0298(2) 0.00753(16) 0.01588(19) 0.01193(17)
Cu3 0.0325(2) 0.02165(19) 0.0282(2) 0.00584(16) 0.01448(19) 0.01327(17)
Co1 0.0391(3) 0.0415(3) 0.0454(3) 0.0112(2) 0.0198(3) 0.0181(2)
F1 0.0375(12) 0.0473(13) 0.0759(17) 0.0084(11) 0.0244(12) 0.0225(11)
F2 0.0394(12) 0.0424(12) 0.0580(15) 0.0032(10) 0.0243(11) 0.0187(10)
F3 0.097(10) 0.077(6) 0.036(5) 0.012(4) 0.018(7) 0.045(7)
F4 0.068(8) 0.045(5) 0.111(10) 0.026(5) 0.070(7) 0.021(5)
F23 0.077(8) 0.070(7) 0.067(9) -0.037(6) -0.030(6) 0.051(7)
F24 0.052(7) 0.061(7) 0.139(14) 0.037(7) 0.068(7) 0.020(5)
F5 0.0572(15) 0.0689(16) 0.0426(15) 0.0106(12) 0.0152(13) 0.0136(13)
F6 0.0751(17) 0.0402(12) 0.0776(18) 0.0196(11) 0.0469(15) 0.0326(12)
F7 0.0484(14) 0.0442(12) 0.0581(15) 0.0147(11) 0.0249(12) 0.0212(11)
F8 0.0883(18) 0.0379(12) 0.0614(16) 0.0220(11) 0.0496(15) 0.0265(12)
F9 0.0818(18) 0.0346(12) 0.0839(19) 0.0227(12) 0.0468(16) 0.0308(12)
F10 0.0736(18) 0.0718(17) 0.0702(19) -0.0067(14) 0.0336(15) 0.0336(15)
F11 0.0608(18) 0.127(3) 0.0576(19) -0.0058(17) 0.0216(16) 0.0171(18)
F12 0.0633(18) 0.0734(18) 0.143(3) 0.0777(19) 0.0472(19) 0.0361(15)
F13 0.085(2) 0.0558(16) 0.0629(18) 0.0096(13) 0.0192(16) 0.0110(15)
F14 0.074(2) 0.150(3) 0.086(2) 0.045(2) 0.0526(19) 0.040(2)
F15 0.066(3) 0.056(3) 0.086(6) 0.018(3) 0.029(3) 0.030(2)
F16 0.148(8) 0.078(4) 0.061(5) -0.015(3) 0.043(6) -0.005(5)
F25 0.077(7) 0.080(6) 0.109(15) 0.018(6) 0.051(8) 0.020(5)
F26 0.072(9) 0.072(8) 0.046(7) 0.024(6) 0.008(6) 0.010(6)
N1 0.0297(15) 0.0221(13) 0.0277(15) 0.0087(11) 0.0154(13) 0.0117(11)
N2 0.0277(14) 0.0246(13) 0.0274(15) 0.0067(11) 0.0152(12) 0.0120(12)
N3 0.0293(15) 0.0188(12) 0.0299(16) 0.0032(11) 0.0125(13) 0.0104(11)
N4 0.0383(17) 0.0266(14) 0.0288(16) 0.0038(12) 0.0132(14) 0.0152(13)
N5 0.0337(16) 0.0293(14) 0.0248(15) 0.0039(11) 0.0115(13) 0.0143(13)
N6 0.0342(16) 0.0283(14) 0.0343(17) 0.0095(12) 0.0215(14) 0.0167(13)
N7 0.0471(18) 0.0304(14) 0.0287(16) 0.0071(12) 0.0166(14) 0.0249(14)
N8 0.0348(16) 0.0337(15) 0.0297(16) 0.0072(12) 0.0167(14) 0.0166(13)
N21 0.0293(15) 0.0235(13) 0.0262(15) 0.0056(11) 0.0142(13) 0.0103(12)
N22 0.0347(16) 0.0213(13) 0.0237(15) 0.0059(11) 0.0128(13) 0.0135(12)
N23 0.0343(16) 0.0269(14) 0.0285(16) 0.0083(11) 0.0182(13) 0.0141(12)
N24 0.0377(17) 0.0315(15) 0.0325(17) 0.0060(12) 0.0167(14) 0.0203(13)
N25 0.0380(17) 0.0370(16) 0.0279(17) 0.0051(12) 0.0166(14) 0.0182(14)
N26 0.0379(16) 0.0248(14) 0.0254(15) 0.0073(11) 0.0155(13) 0.0140(13)
N27 0.0361(16) 0.0242(14) 0.0280(16) 0.0039(11) 0.0115(13) 0.0137(12)
N28 0.0456(18) 0.0265(14) 0.0278(16) 0.0051(12) 0.0153(14) 0.0158(13)
N41 0.0276(14) 0.0196(12) 0.0269(15) 0.0061(11) 0.0155(12) 0.0096(11)
N42 0.0292(15) 0.0216(13) 0.0272(15) 0.0096(11) 0.0165(12) 0.0120(11)
N43 0.0262(14) 0.0195(12) 0.0272(15) 0.0053(11) 0.0127(12) 0.0095(11)
N44 0.0334(16) 0.0195(13) 0.0323(16) 0.0079(11) 0.0179(13) 0.0103(12)
N45 0.0293(15) 0.0211(13) 0.0353(17) 0.0050(11) 0.0180(13) 0.0093(12)
N46 0.0318(15) 0.0231(13) 0.0347(17) 0.0081(11) 0.0193(13) 0.0141(12)
N47 0.0283(15) 0.0252(14) 0.0403(17) 0.0132(12) 0.0216(14) 0.0129(12)
N48 0.0346(16) 0.0193(13) 0.0469(19) 0.0102(12) 0.0252(15) 0.0135(12)
B1 0.031(2) 0.037(2) 0.040(3) 0.0068(19) 0.017(2) 0.0173(19)
B2 0.049(3) 0.033(2) 0.044(3) 0.0112(19) 0.028(2) 0.018(2)
B3 0.057(3) 0.033(2) 0.053(3) 0.012(2) 0.028(3) 0.015(2)
B4 0.078(4) 0.070(4) 0.077(5) 0.004(3) 0.052(4) 0.007(4)
C1 0.0287(17) 0.0255(16) 0.0209(17) 0.0032(13) 0.0102(14) 0.0117(14)
C2 0.036(2) 0.0213(16) 0.038(2) 0.0057(14) 0.0189(17) 0.0103(15)
C3 0.0314(19) 0.0311(18) 0.035(2) 0.0088(15) 0.0189(17) 0.0089(15)
C4 0.0329(19) 0.0290(17) 0.0242(18) 0.0079(13) 0.0145(15) 0.0118(15)
C5 0.035(2) 0.0393(19) 0.035(2) 0.0130(15) 0.0229(17) 0.0153(16)
C6 0.0357(19) 0.0332(18) 0.031(2) 0.0092(14) 0.0206(16) 0.0178(16)
C7 0.0350(19) 0.0294(17) 0.0259(18) 0.0100(14) 0.0153(16) 0.0159(15)
C8 0.0309(18) 0.0252(16) 0.0254(18) 0.0081(13) 0.0157(15) 0.0128(14)
C9 0.0351(19) 0.0227(16) 0.0309(19) 0.0089(14) 0.0189(16) 0.0120(14)
C10 0.041(2) 0.0266(17) 0.044(2) 0.0063(15) 0.0155(18) 0.0177(16)
C11 0.046(2) 0.0342(19) 0.039(2) 0.0001(16) 0.0165(19) 0.0178(18)
C12 0.043(2) 0.0354(19) 0.034(2) 0.0074(16) 0.0161(18) 0.0136(17)
C13 0.043(2) 0.0361(19) 0.037(2) 0.0123(16) 0.0183(18) 0.0221(17)
C14 0.038(2) 0.0292(17) 0.0275(19) 0.0104(14) 0.0214(16) 0.0160(15)
C15 0.053(2) 0.046(2) 0.032(2) 0.0045(17) 0.0188(19) 0.0282(19)
C16 0.049(2) 0.0361(19) 0.043(2) 0.0139(16) 0.0272(19) 0.0279(18)
C17 0.044(2) 0.0356(19) 0.030(2) 0.0049(15) 0.0182(18) 0.0142(17)
C18 0.037(2) 0.047(2) 0.045(2) 0.0107(18) 0.0177(19) 0.0207(18)
C21 0.0308(18) 0.0260(16) 0.0273(19) 0.0045(13) 0.0145(15) 0.0117(14)
C22 0.041(2) 0.0316(18) 0.042(2) 0.0135(15) 0.0287(18) 0.0176(16)
C23 0.039(2) 0.0333(18) 0.036(2) 0.0079(15) 0.0247(18) 0.0107(16)
C24 0.0366(19) 0.0256(16) 0.0236(18) 0.0052(13) 0.0155(16) 0.0098(15)
C25 0.042(2) 0.0241(16) 0.036(2) 0.0079(14) 0.0227(18) 0.0082(15)
C26 0.045(2) 0.0224(16) 0.031(2) 0.0061(14) 0.0180(17) 0.0121(15)
C27 0.0350(19) 0.0220(16) 0.0263(19) 0.0028(13) 0.0109(16) 0.0111(14)
C28 0.0285(17) 0.0212(15) 0.0229(17) 0.0031(12) 0.0099(15) 0.0076(13)
C29 0.0303(18) 0.0287(17) 0.0293(19) 0.0067(14) 0.0176(16) 0.0124(15)
C30 0.034(2) 0.0401(19) 0.037(2) 0.0098(16) 0.0148(17) 0.0179(17)
C31 0.054(2) 0.0347(19) 0.056(3) 0.0032(18) 0.024(2) 0.0271(19)
C32 0.044(2) 0.038(2) 0.035(2) 0.0107(16) 0.0142(18) 0.0152(18)
C33 0.062(3) 0.067(3) 0.037(2) 0.004(2) 0.027(2) 0.029(2)
C34 0.040(2) 0.0243(16) 0.0255(19) 0.0078(13) 0.0152(16) 0.0133(15)
C35 0.045(2) 0.0365(19) 0.033(2) 0.0104(15) 0.0164(18) 0.0208(17)
C36 0.043(2) 0.0273(17) 0.035(2) 0.0026(15) 0.0165(17) 0.0156(16)
C37 0.050(2) 0.0266(17) 0.035(2) 0.0030(15) 0.0196(19) 0.0149(17)
C38 0.066(3) 0.037(2) 0.031(2) 0.0115(16) 0.022(2) 0.024(2)
C41 0.0262(17) 0.0220(15) 0.0290(18) 0.0057(13) 0.0151(15) 0.0116(13)
C42 0.0282(17) 0.0207(15) 0.0316(19) -0.0005(13) 0.0146(15) 0.0078(13)
C43 0.0258(17) 0.0285(16) 0.0220(17) 0.0015(13) 0.0070(14) 0.0097(14)
C44 0.0266(17) 0.0271(16) 0.0290(19) 0.0078(13) 0.0153(15) 0.0132(14)
C45 0.0286(18) 0.0333(17) 0.0263(18) 0.0094(14) 0.0137(15) 0.0162(15)
C46 0.0305(18) 0.0298(17) 0.034(2) 0.0138(14) 0.0192(16) 0.0170(15)
C47 0.0208(16) 0.0228(15) 0.0292(18) 0.0059(13) 0.0135(14) 0.0074(13)
C48 0.0260(17) 0.0207(15) 0.0292(18) 0.0077(13) 0.0154(15) 0.0096(13)
C49 0.0292(17) 0.0221(15) 0.0235(17) 0.0036(12) 0.0122(14) 0.0109(14)
C50 0.0317(18) 0.0250(16) 0.035(2) 0.0043(14) 0.0172(16) 0.0141(14)
C51 0.041(2) 0.0252(17) 0.041(2) 0.0127(15) 0.0184(18) 0.0114(16)
C52 0.035(2) 0.0311(18) 0.036(2) 0.0027(15) 0.0175(17) 0.0152(16)
C53 0.0305(19) 0.0291(17) 0.038(2) -0.0023(15) 0.0165(17) 0.0051(15)
C54 0.0298(18) 0.0232(16) 0.0324(19) 0.0064(13) 0.0141(16) 0.0135(14)
C55 0.0342(19) 0.0335(18) 0.047(2) 0.0142(16) 0.0241(18) 0.0199(16)
C56 0.045(2) 0.0338(18) 0.048(2) 0.0214(17) 0.029(2) 0.0206(17)
C57 0.047(2) 0.0249(17) 0.047(2) 0.0033(16) 0.019(2) 0.0127(17)
C58 0.042(2) 0.0331(19) 0.060(3) 0.0161(17) 0.033(2) 0.0197(17)
C61 0.054(3) 0.062(3) 0.047(3) 0.018(2) 0.024(2) 0.009(2)
C62 0.068(3) 0.043(2) 0.052(3) 0.013(2) 0.021(2) 0.021(2)
C63 0.048(3) 0.059(3) 0.051(3) 0.019(2) 0.014(2) 0.027(2)
C64 0.052(3) 0.054(3) 0.043(3) 0.001(2) 0.006(2) 0.016(2)
C65 0.065(3) 0.056(3) 0.048(3) 0.015(2) 0.032(2) 0.025(2)
C66 0.135(6) 0.133(5) 0.087(4) 0.071(4) 0.075(4) 0.112(5)
C67 0.064(3) 0.127(5) 0.046(3) 0.037(3) 0.023(3) 0.053(3)
C68 0.067(3) 0.060(3) 0.052(3) 0.017(2) 0.036(3) 0.024(3)
C69 0.069(3) 0.061(3) 0.082(4) 0.029(3) 0.053(3) 0.026(3)
C70 0.152(6) 0.042(3) 0.080(4) 0.030(3) 0.070(4) 0.035(3)
N71 0.048(3) 0.094(4) 0.073(4) -0.025(3) 0.032(3) 0.003(3)
N72 0.091(4) 0.074(3) 0.137(5) 0.034(3) 0.074(4) 0.036(3)
C71 0.031(3) 0.080(5) 0.064(4) -0.021(3) 0.014(3) 0.011(3)
C72 0.051(4) 0.113(6) 0.129(7) -0.008(5) -0.007(4) 0.019(4)
C73 0.047(3) 0.043(3) 0.074(4) 0.025(2) 0.028(3) 0.012(2)
C74 0.063(3) 0.043(3) 0.059(3) 0.008(2) 0.013(3) 0.014(2)

loop_
_atom_type_symbol
_atom_type_description
_atom_type_scat_dispersion_real
_atom_type_scat_dispersion_imag
_atom_type_scat_source
C C 0.0033 0.0016 'International Tables Vol C Tables 4.2.6.8 and 6.1.1.4'
H H 0.0000 0.0000 'International Tables Vol C Tables 4.2.6.8 and 6.1.1.4'
B B 0.0013 0.0007 'International Tables Vol C Tables 4.2.6.8 and 6.1.1.4'
N N 0.0061 0.0033 'International Tables Vol C Tables 4.2.6.8 and 6.1.1.4'
F F 0.0171 0.0103 'International Tables Vol C Tables 4.2.6.8 and 6.1.1.4'
Co Co 0.3494 0.9721 'International Tables Vol C Tables 4.2.6.8 and 6.1.1.4'
Cu Cu 0.3201 1.2651 'International Tables Vol C Tables 4.2.6.8 and 6.1.1.4'

loop_
_geom_angle_atom_site_label_1
_geom_angle_atom_site_label_2
_geom_angle_atom_site_label_3
_geom_angle
N1 Cu1 N21 134.43(11)
N1 Cu1 N41 114.71(11)
N21 Cu1 N41 110.83(11)
N1 Cu1 Cu2 88.70(7)
N21 Cu1 Cu2 92.32(7)
N41 Cu1 Cu2 90.63(7)
N1 Cu1 Cu3 89.19(7)
N21 Cu1 Cu3 91.95(7)
N41 Cu1 Cu3 86.72(7)
Cu2 Cu1 Cu3 175.57(2)
N2 Cu2 N22 139.95(11)
N2 Cu2 N43 121.40(11)
N22 Cu2 N43 95.09(11)
N2 Cu2 Cu1 85.90(7)
N22 Cu2 Cu1 83.58(7)
N43 Cu2 Cu1 81.67(7)
N42 Cu3 N3 123.40(11)
N42 Cu3 N23 122.56(11)
N3 Cu3 N23 111.60(11)
N42 Cu3 Cu1 87.26(7)
N3 Cu3 Cu1 82.82(7)
N23 Cu3 Cu1 84.08(7)
C66 Co1 C63 166.4(3)
C66 Co1 C61 117.4(2)
C63 Co1 C61 68.05(19)
C66 Co1 C62 151.2(3)
C63 Co1 C62 40.55(17)
C61 Co1 C62 40.66(17)
C66 Co1 C68 68.0(2)
C63 Co1 C68 119.91(18)
C61 Co1 C68 126.50(19)
C62 Co1 C68 107.74(18)
C66 Co1 C70 41.5(2)
C63 Co1 C70 128.2(2)
C61 Co1 C70 152.1(2)
C62 Co1 C70 166.0(2)
C68 Co1 C70 69.0(2)
C66 Co1 C67 40.8(2)
C63 Co1 C67 152.2(2)
C61 Co1 C67 106.5(2)
C62 Co1 C67 117.4(2)
C68 Co1 C67 40.05(18)
C70 Co1 C67 69.5(2)
C66 Co1 C69 68.9(2)
C63 Co1 C69 109.29(19)
C61 Co1 C69 164.39(18)
C62 Co1 C69 127.37(18)
C68 Co1 C69 40.29(18)
C70 Co1 C69 41.57(19)
C67 Co1 C69 68.2(2)
C66 Co1 C65 107.3(2)
C63 Co1 C65 68.21(18)
C61 Co1 C65 40.31(17)
C62 Co1 C65 68.33(17)
C68 Co1 C65 163.59(19)
C70 Co1 C65 118.66(19)
C67 Co1 C65 126.29(19)
C69 Co1 C65 154.49(19)
C66 Co1 C64 127.7(2)
C63 Co1 C64 40.69(16)
C61 Co1 C64 68.08(19)
C62 Co1 C64 68.46(18)
C68 Co1 C64 154.44(18)
C70 Co1 C64 108.2(2)
C67 Co1 C64 164.79(19)
C69 Co1 C64 120.7(2)
C65 Co1 C64 40.59(17)
C1 N1 C8 118.4(3)
C1 N1 Cu1 120.1(2)
C8 N1 Cu1 121.4(2)
C7 N2 C8 118.5(3)
C7 N2 Cu2 116.2(2)
C8 N2 Cu2 124.87(19)
C9 N3 C1 114.8(3)
C9 N3 Cu3 127.0(2)
C1 N3 Cu3 117.42(19)
C9 N4 C10 121.0(3)
C9 N4 C11 123.0(3)
C10 N4 C11 116.0(3)
C9 N5 C13 122.3(3)
C9 N5 C12 122.6(3)
C13 N5 C12 114.5(3)
C14 N6 C7 118.3(3)
C14 N7 C15 120.4(3)
C14 N7 C16 124.6(3)
C15 N7 C16 114.2(3)
C14 N8 C18 123.5(3)
C14 N8 C17 120.7(3)
C18 N8 C17 114.2(3)
C21 N21 C28 119.3(3)
C21 N21 Cu1 121.1(2)
C28 N21 Cu1 119.4(2)
C27 N22 C28 118.5(3)
C27 N22 Cu2 115.1(2)
C28 N22 Cu2 125.8(2)
C29 N23 C21 116.7(3)
C29 N23 Cu3 115.8(2)
C21 N23 Cu3 125.1(2)
C29 N24 C30 120.7(3)
C29 N24 C31 124.0(3)
C30 N24 C31 114.9(3)
C29 N25 C32 120.6(3)
C29 N25 C33 122.8(3)
C32 N25 C33 114.5(3)
C34 N26 C27 116.4(3)
C34 N27 C36 119.8(3)
C34 N27 C35 123.6(3)
C36 N27 C35 116.4(3)
C34 N28 C38 121.9(3)
C34 N28 C37 121.6(3)
C38 N28 C37 115.7(3)
C41 N41 C48 118.7(3)
C41 N41 Cu1 119.2(2)
C48 N41 Cu1 121.99(19)
C47 N42 C48 118.9(3)
C47 N42 Cu3 116.1(2)
C48 N42 Cu3 124.7(2)
C49 N43 C41 117.6(3)
C49 N43 Cu2 118.5(2)
C41 N43 Cu2 121.8(2)
C49 N44 C51 122.9(3)
C49 N44 C50 120.3(3)
C51 N44 C50 116.4(2)
C49 N45 C53 123.1(3)
C49 N45 C52 122.3(3)
C53 N45 C52 114.4(3)
C54 N46 C47 121.0(3)
C54 N47 C56 123.2(3)
C54 N47 C55 122.1(3)
C56 N47 C55 114.7(3)
C54 N48 C58 120.9(3)
C54 N48 C57 121.7(3)
C58 N48 C57 115.2(3)
F24 B1 F23 84.0(8)
F24 B1 F2 116.5(7)
F23 B1 F2 113.1(7)
F2 B1 F3 104.6(8)
F24 B1 F1 115.3(8)
F23 B1 F1 115.6(7)
F2 B1 F1 110.2(3)
F3 B1 F1 98.9(7)
F2 B1 F4 102.7(6)
F3 B1 F4 136.8(7)
F1 B1 F4 102.2(7)
F7 B2 F5 110.2(3)
F7 B2 F8 109.8(3)
F5 B2 F8 109.2(3)
F7 B2 F6 109.9(3)
F5 B2 F6 109.0(3)
F8 B2 F6 108.6(3)
F11 B3 F9 111.6(3)
F11 B3 F12 109.2(4)
F9 B3 F12 107.4(4)
F11 B3 F10 108.9(4)
F9 B3 F10 109.6(4)
F12 B3 F10 110.1(4)
F16 B4 F14 113.5(7)
F25 B4 F14 134.1(7)
F16 B4 F13 114.8(6)
F25 B4 F13 111.9(6)
F14 B4 F13 111.0(5)
F16 B4 F15 109.3(8)
F14 B4 F15 98.9(5)
F13 B4 F15 108.0(5)
F25 B4 F26 99.3(11)
F14 B4 F26 93.6(6)
F13 B4 F26 93.7(6)
N1 C1 N3 116.4(3)
N1 C1 C2 122.3(3)
N3 C1 C2 121.3(3)
C3 C2 C1 119.4(3)
C3 C2 H2 120.3
C1 C2 H2 120.3
C2 C3 C4 119.8(3)
C2 C3 H3 120.1
C4 C3 H3 120.1
C8 C4 C3 117.7(3)
C8 C4 C5 117.9(3)
C3 C4 C5 124.3(3)
C6 C5 C4 119.5(3)
C6 C5 H5 120.2
C4 C5 H5 120.2
C5 C6 C7 120.2(3)
C5 C6 H6 119.9
C7 C6 H6 119.9
N2 C7 N6 116.2(3)
N2 C7 C6 121.7(3)
N6 C7 C6 122.0(3)
N1 C8 N2 115.7(3)
N1 C8 C4 122.2(3)
N2 C8 C4 122.1(3)
N3 C9 N4 119.4(3)
N3 C9 N5 122.3(3)
N4 C9 N5 118.2(3)
N4 C10 H10A 109.5
N4 C10 H10B 109.5
H10A C10 H10B 109.5
N4 C10 H10C 109.5
H10A C10 H10C 109.5
H10B C10 H10C 109.5
N4 C11 H11A 109.5
N4 C11 H11B 109.5
H11A C11 H11B 109.5
N4 C11 H11C 109.5
H11A C11 H11C 109.5
H11B C11 H11C 109.5
N5 C12 H12A 109.5
N5 C12 H12B 109.5
H12A C12 H12B 109.5
N5 C12 H12C 109.5
H12A C12 H12C 109.5
H12B C12 H12C 109.5
N5 C13 H13A 109.5
N5 C13 H13B 109.5
H13A C13 H13B 109.5
N5 C13 H13C 109.5
H13A C13 H13C 109.5
H13B C13 H13C 109.5
N6 C14 N7 118.7(3)
N6 C14 N8 122.9(3)
N7 C14 N8 118.3(3)
N7 C15 H15A 109.5
N7 C15 H15B 109.5
H15A C15 H15B 109.5
N7 C15 H15C 109.5
H15A C15 H15C 109.5
H15B C15 H15C 109.5
N7 C16 H16A 109.5
N7 C16 H16B 109.5
H16A C16 H16B 109.5
N7 C16 H16C 109.5
H16A C16 H16C 109.5
H16B C16 H16C 109.5
N8 C17 H17A 109.5
N8 C17 H17B 109.5
H17A C17 H17B 109.5
N8 C17 H17C 109.5
H17A C17 H17C 109.5
H17B C17 H17C 109.5
N8 C18 H18A 109.5
N8 C18 H18B 109.5
H18A C18 H18B 109.5
N8 C18 H18C 109.5
H18A C18 H18C 109.5
H18B C18 H18C 109.5
N21 C21 N23 117.3(3)
N21 C21 C22 121.3(3)
N23 C21 C22 121.2(3)
C23 C22 C21 119.4(3)
C23 C22 H22 120.3
C21 C22 H22 120.3
C22 C23 C24 120.4(3)
C22 C23 H23 119.8
C24 C23 H23 119.8
C23 C24 C25 124.2(3)
C23 C24 C28 117.3(3)
C25 C24 C28 118.5(3)
C26 C25 C24 119.9(3)
C26 C25 H25 120.1
C24 C25 H25 120.1
C25 C26 C27 118.8(3)
C25 C26 H26 120.6
C27 C26 H26 120.6
N22 C27 N26 115.9(3)
N22 C27 C26 122.5(3)
N26 C27 C26 121.5(3)
N21 C28 N22 116.7(3)
N21 C28 C24 121.9(3)
N22 C28 C24 121.4(3)
N25 C29 N24 119.3(3)
N25 C29 N23 122.3(3)
N24 C29 N23 118.3(3)
N24 C30 H30A 109.5
N24 C30 H30B 109.5
H30A C30 H30B 109.5
N24 C30 H30C 109.5
H30A C30 H30C 109.5
H30B C30 H30C 109.5
N24 C31 H31A 109.5
N24 C31 H31B 109.5
H31A C31 H31B 109.5
N24 C31 H31C 109.5
H31A C31 H31C 109.5
H31B C31 H31C 109.5
N25 C32 H32A 109.5
N25 C32 H32B 109.5
H32A C32 H32B 109.5
N25 C32 H32C 109.5
H32A C32 H32C 109.5
H32B C32 H32C 109.5
N25 C33 H33A 109.5
N25 C33 H33B 109.5
H33A C33 H33B 109.5
N25 C33 H33C 109.5
H33A C33 H33C 109.5
H33B C33 H33C 109.5
N26 C34 N27 119.7(3)
N26 C34 N28 122.9(3)
N27 C34 N28 117.3(3)
N27 C35 H35A 109.5
N27 C35 H35B 109.5
H35A C35 H35B 109.5
N27 C35 H35C 109.5
H35A C35 H35C 109.5
H35B C35 H35C 109.5
N27 C36 H36A 109.5
N27 C36 H36B 109.5
H36A C36 H36B 109.5
N27 C36 H36C 109.5
H36A C36 H36C 109.5
H36B C36 H36C 109.5
N28 C37 H37A 109.5
N28 C37 H37B 109.5
H37A C37 H37B 109.5
N28 C37 H37C 109.5
H37A C37 H37C 109.5
H37B C37 H37C 109.5
N28 C38 H38A 109.5
N28 C38 H38B 109.5
H38A C38 H38B 109.5
N28 C38 H38C 109.5
H38A C38 H38C 109.5
H38B C38 H38C 109.5
N41 C41 N43 116.1(3)
N41 C41 C42 121.6(3)
N43 C41 C42 122.2(3)
C43 C42 C41 119.6(3)
C43 C42 H42 120.2
C41 C42 H42 120.2
C42 C43 C44 120.2(3)
C42 C43 H43 119.9
C44 C43 H43 119.9
C48 C44 C45 117.5(3)
C48 C44 C43 117.2(3)
C45 C44 C43 125.3(3)
C46 C45 C44 119.5(3)
C46 C45 H45 120.2
C44 C45 H45 120.2
C45 C46 C47 120.3(3)
C45 C46 H46 119.9
C47 C46 H46 119.9
N42 C47 N46 115.5(3)
N42 C47 C46 120.6(3)
N46 C47 C46 123.4(3)
N42 C48 N41 115.4(3)
N42 C48 C44 122.4(3)
N41 C48 C44 122.2(3)
N43 C49 N44 119.2(3)
N43 C49 N45 122.7(3)
N44 C49 N45 117.9(3)
N44 C50 H50A 109.5
N44 C50 H50B 109.5
H50A C50 H50B 109.5
N44 C50 H50C 109.5
H50A C50 H50C 109.5
H50B C50 H50C 109.5
N44 C51 H51A 109.5
N44 C51 H51B 109.5
H51A C51 H51B 109.5
N44 C51 H51C 109.5
H51A C51 H51C 109.5
H51B C51 H51C 109.5
N45 C52 H52A 109.5
N45 C52 H52B 109.5
H52A C52 H52B 109.5
N45 C52 H52C 109.5
H52A C52 H52C 109.5
H52B C52 H52C 109.5
N45 C53 H53A 109.5
N45 C53 H53B 109.5
H53A C53 H53B 109.5
N45 C53 H53C 109.5
H53A C53 H53C 109.5
H53B C53 H53C 109.5
N46 C54 N47 123.8(3)
N46 C54 N48 118.3(3)
N47 C54 N48 117.7(3)
N47 C55 H55A 109.5
N47 C55 H55B 109.5
H55A C55 H55B 109.5
N47 C55 H55C 109.5
H55A C55 H55C 109.5
H55B C55 H55C 109.5
N47 C56 H56A 109.5
N47 C56 H56B 109.5
H56A C56 H56B 109.5
N47 C56 H56C 109.5
H56A C56 H56C 109.5
H56B C56 H56C 109.5
N48 C57 H57A 109.5
N48 C57 H57B 109.5
H57A C57 H57B 109.5
N48 C57 H57C 109.5
H57A C57 H57C 109.5
H57B C57 H57C 109.5
N48 C58 H58A 109.5
N48 C58 H58B 109.5
H58A C58 H58B 109.5
N48 C58 H58C 109.5
H58A C58 H58C 109.5
H58B C58 H58C 109.5
C65 C61 C62 108.7(4)
C65 C61 Co1 70.2(2)
C62 C61 Co1 69.7(2)
C65 C61 H61 125.7
C62 C61 H61 125.7
Co1 C61 H61 126.0
C63 C62 C61 107.4(4)
C63 C62 Co1 69.6(2)
C61 C62 Co1 69.7(2)
C63 C62 H62 126.3
C61 C62 H62 126.3
Co1 C62 H62 126.0
C62 C63 C64 108.8(4)
C62 C63 Co1 69.8(2)
C64 C63 Co1 70.6(2)
C62 C63 H63 125.6
C64 C63 H63 125.6
Co1 C63 H63 125.6
C63 C64 C65 107.0(4)
C63 C64 Co1 68.7(2)
C65 C64 Co1 69.2(2)
C63 C64 H64 126.5
C65 C64 H64 126.5
Co1 C64 H64 127.1
C61 C65 C64 108.2(4)
C61 C65 Co1 69.5(2)
C64 C65 Co1 70.2(3)
C61 C65 H65 125.9
C64 C65 H65 125.9
Co1 C65 H65 126.0
C67 C66 C70 109.0(4)
C67 C66 Co1 70.4(3)
C70 C66 Co1 69.9(3)
C67 C66 H66 125.5
C70 C66 H66 125.5
Co1 C66 H66 125.8
C68 C67 C66 107.6(5)
C68 C67 Co1 69.7(3)
C66 C67 Co1 68.8(3)
C68 C67 H67 126.2
C66 C67 H67 126.2
Co1 C67 H67 126.8
C67 C68 C69 109.8(4)
C67 C68 Co1 70.2(3)
C69 C68 Co1 70.1(3)
C67 C68 H68 125.1
C69 C68 H68 125.1
Co1 C68 H68 126.1
C68 C69 C70 108.0(5)
C68 C69 Co1 69.6(3)
C70 C69 Co1 69.0(3)
C68 C69 H69 126.0
C70 C69 H69 126.0
Co1 C69 H69 127.0
C66 C70 C69 105.6(5)
C66 C70 Co1 68.6(3)
C69 C70 Co1 69.4(3)
C66 C70 H70 127.2
C69 C70 H70 127.2
Co1 C70 H70 126.4
N71 C71 C72 177.1(6)
C71 C72 H72A 109.5
C71 C72 H72B 109.5
H72A C72 H72B 109.5
C71 C72 H72C 109.5
H72A C72 H72C 109.5
H72B C72 H72C 109.5
N72 C73 C74 178.0(6)
C73 C74 H74A 109.5
C73 C74 H74B 109.5
H74A C74 H74B 109.5
C73 C74 H74C 109.5
H74A C74 H74C 109.5
H74B C74 H74C 109.5

loop_
_geom_bond_atom_site_label_1
_geom_bond_atom_site_label_2
_geom_bond_distance
Cu1 N1 1.969(3)
Cu1 N21 1.973(3)
Cu1 N41 2.051(3)
Cu1 Cu2 2.4606(7)
Cu1 Cu3 2.4679(7)
Cu2 N2 1.956(3)
Cu2 N22 2.009(3)
Cu2 N43 2.116(3)
Cu3 N42 1.992(3)
Cu3 N3 2.034(3)
Cu3 N23 2.044(3)
Co1 C66 2.000(5)
Co1 C63 2.011(4)
Co1 C61 2.013(4)
Co1 C62 2.013(4)
Co1 C68 2.015(4)
Co1 C70 2.017(5)
Co1 C67 2.021(5)
Co1 C69 2.022(4)
Co1 C65 2.023(4)
Co1 C64 2.035(4)
F1 B1 1.385(4)
F2 B1 1.384(4)
F3 B1 1.385(16)
F4 B1 1.389(18)
F23 B1 1.360(15)
F24 B1 1.351(17)
F5 B2 1.388(5)
F6 B2 1.398(4)
F7 B2 1.380(5)
F8 B2 1.397(5)
F9 B3 1.379(5)
F10 B3 1.386(5)
F11 B3 1.365(6)
F12 B3 1.382(5)
F13 B4 1.379(7)
F14 B4 1.341(7)
F15 B4 1.530(9)
F16 B4 1.268(8)
F25 B4 1.278(10)
F26 B4 1.789(17)
N1 C1 1.345(4)
N1 C8 1.366(4)
N2 C7 1.350(4)
N2 C8 1.379(4)
N3 C9 1.340(4)
N3 C1 1.401(4)
N4 C9 1.349(4)
N4 C10 1.449(4)
N4 C11 1.464(4)
N5 C9 1.356(4)
N5 C13 1.456(4)
N5 C12 1.469(4)
N6 C14 1.333(4)
N6 C7 1.362(4)
N7 C14 1.351(4)
N7 C15 1.449(4)
N7 C16 1.458(4)
N8 C14 1.355(4)
N8 C18 1.452(4)
N8 C17 1.469(4)
N21 C21 1.342(4)
N21 C28 1.364(4)
N22 C27 1.344(4)
N22 C28 1.370(4)
N23 C29 1.355(4)
N23 C21 1.380(4)
N24 C29 1.343(4)
N24 C30 1.466(4)
N24 C31 1.467(4)
N25 C29 1.338(4)
N25 C32 1.462(4)
N25 C33 1.469(4)
N26 C34 1.321(4)
N26 C27 1.375(4)
N27 C34 1.348(4)
N27 C36 1.454(4)
N27 C35 1.460(4)
N28 C34 1.367(4)
N28 C38 1.450(4)
N28 C37 1.461(4)
N41 C41 1.344(4)
N41 C48 1.372(4)
N42 C47 1.345(4)
N42 C48 1.363(4)
N43 C49 1.338(4)
N43 C41 1.379(4)
N44 C49 1.342(4)
N44 C51 1.463(4)
N44 C50 1.466(4)
N45 C49 1.352(4)
N45 C53 1.453(4)
N45 C52 1.470(4)
N46 C54 1.330(4)
N46 C47 1.360(4)
N47 C54 1.340(4)
N47 C56 1.464(4)
N47 C55 1.473(4)
N48 C54 1.361(4)
N48 C58 1.446(4)
N48 C57 1.451(4)
C1 C2 1.405(4)
C2 C3 1.366(4)
C2 H2 0.9300
C3 C4 1.412(4)
C3 H3 0.9300
C4 C8 1.407(4)
C4 C5 1.426(4)
C5 C6 1.354(4)
C5 H5 0.9300
C6 C7 1.419(4)
C6 H6 0.9300
C10 H10A 0.9600
C10 H10B 0.9600
C10 H10C 0.9600
C11 H11A 0.9600
C11 H11B 0.9600
C11 H11C 0.9600
C12 H12A 0.9600
C12 H12B 0.9600
C12 H12C 0.9600
C13 H13A 0.9600
C13 H13B 0.9600
C13 H13C 0.9600
C15 H15A 0.9600
C15 H15B 0.9600
C15 H15C 0.9600
C16 H16A 0.9600
C16 H16B 0.9600
C16 H16C 0.9600
C17 H17A 0.9600
C17 H17B 0.9600
C17 H17C 0.9600
C18 H18A 0.9600
C18 H18B 0.9600
C18 H18C 0.9600
C21 C22 1.417(5)
C22 C23 1.362(5)
C22 H22 0.9300
C23 C24 1.407(4)
C23 H23 0.9300
C24 C25 1.407(4)
C24 C28 1.419(4)
C25 C26 1.367(5)
C25 H25 0.9300
C26 C27 1.423(5)
C26 H26 0.9300
C30 H30A 0.9600
C30 H30B 0.9600
C30 H30C 0.9600
C31 H31A 0.9600
C31 H31B 0.9600
C31 H31C 0.9600
C32 H32A 0.9600
C32 H32B 0.9600
C32 H32C 0.9600
C33 H33A 0.9600
C33 H33B 0.9600
C33 H33C 0.9600
C35 H35A 0.9600
C35 H35B 0.9600
C35 H35C 0.9600
C36 H36A 0.9600
C36 H36B 0.9600
C36 H36C 0.9600
C37 H37A 0.9600
C37 H37B 0.9600
C37 H37C 0.9600
C38 H38A 0.9600
C38 H38B 0.9600
C38 H38C 0.9600
C41 C42 1.415(4)
C42 C43 1.359(4)
C42 H42 0.9300
C43 C44 1.417(4)
C43 H43 0.9300
C44 C48 1.406(4)
C44 C45 1.413(4)
C45 C46 1.353(4)
C45 H45 0.9300
C46 C47 1.423(4)
C46 H46 0.9300
C50 H50A 0.9600
C50 H50B 0.9600
C50 H50C 0.9600
C51 H51A 0.9600
C51 H51B 0.9600
C51 H51C 0.9600
C52 H52A 0.9600
C52 H52B 0.9600
C52 H52C 0.9600
C53 H53A 0.9600
C53 H53B 0.9600
C53 H53C 0.9600
C55 H55A 0.9600
C55 H55B 0.9600
C55 H55C 0.9600
C56 H56A 0.9600
C56 H56B 0.9600
C56 H56C 0.9600
C57 H57A 0.9600
C57 H57B 0.9600
C57 H57C 0.9600
C58 H58A 0.9600
C58 H58B 0.9600
C58 H58C 0.9600
C61 C65 1.391(6)
C61 C62 1.399(6)
C61 H61 0.9300
C62 C63 1.395(6)
C62 H62 0.9300
C63 C64 1.407(6)
C63 H63 0.9300
C64 C65 1.407(6)
C64 H64 0.9300
C65 H65 0.9300
C66 C67 1.402(8)
C66 C70 1.425(8)
C66 H66 0.9300
C67 C68 1.382(6)
C67 H67 0.9300
C68 C69 1.390(6)
C68 H68 0.9300
C69 C70 1.433(7)
C69 H69 0.9300
C70 H70 0.9300
N71 C71 1.124(8)
N72 C73 1.113(6)
C71 C72 1.428(10)
C72 H72A 0.9600
C72 H72B 0.9600
C72 H72C 0.9600
C73 C74 1.443(7)
C74 H74A 0.9600
C74 H74B 0.9600
C74 H74C 0.9600

loop_
_geom_torsion_atom_site_label_1
_geom_torsion_atom_site_label_2
_geom_torsion_atom_site_label_3
_geom_torsion_atom_site_label_4
_geom_torsion
C8 N1 C1 N3 176.7(3)
Cu1 N1 C1 N3 -7.9(4)
C8 N1 C1 C2 -5.2(5)
Cu1 N1 C1 C2 170.3(2)
C9 N3 C1 N1 -134.2(3)
Cu3 N3 C1 N1 36.4(4)
C9 N3 C1 C2 47.6(4)
Cu3 N3 C1 C2 -141.8(3)
N1 C1 C2 C3 2.1(5)
N3 C1 C2 C3 -179.8(3)
C1 C2 C3 C4 2.0(5)
C2 C3 C4 C8 -2.9(5)
C2 C3 C4 C5 178.6(3)
C8 C4 C5 C6 3.0(5)
C3 C4 C5 C6 -178.5(3)
C4 C5 C6 C7 -0.4(5)
C8 N2 C7 N6 179.1(3)
Cu2 N2 C7 N6 -8.1(4)
C8 N2 C7 C6 2.2(5)
Cu2 N2 C7 C6 175.0(2)
C14 N6 C7 N2 142.7(3)
C14 N6 C7 C6 -40.4(5)
C5 C6 C7 N2 -2.3(5)
C5 C6 C7 N6 -179.0(3)
C1 N1 C8 N2 -174.4(3)
Cu1 N1 C8 N2 10.2(4)
C1 N1 C8 C4 4.2(5)
Cu1 N1 C8 C4 -171.2(2)
C7 N2 C8 N1 179.1(3)
Cu2 N2 C8 N1 7.0(4)
C7 N2 C8 C4 0.6(5)
Cu2 N2 C8 C4 -171.5(2)
C3 C4 C8 N1 -0.2(5)
C5 C4 C8 N1 178.4(3)
C3 C4 C8 N2 178.3(3)
C5 C4 C8 N2 -3.2(5)
C1 N3 C9 N4 -149.5(3)
Cu3 N3 C9 N4 41.0(4)
C1 N3 C9 N5 34.4(4)
Cu3 N3 C9 N5 -135.1(3)
C10 N4 C9 N3 24.1(5)
C11 N4 C9 N3 -152.3(3)
C10 N4 C9 N5 -159.7(3)
C11 N4 C9 N5 23.9(5)
C13 N5 C9 N3 30.3(5)
C12 N5 C9 N3 -140.5(3)
C13 N5 C9 N4 -145.8(3)
C12 N5 C9 N4 43.3(5)
C7 N6 C14 N7 141.9(3)
C7 N6 C14 N8 -43.4(5)
C15 N7 C14 N6 -21.3(5)
C16 N7 C14 N6 147.6(3)
C15 N7 C14 N8 163.6(3)
C16 N7 C14 N8 -27.5(5)
C18 N8 C14 N6 148.3(3)
C17 N8 C14 N6 -16.7(5)
C18 N8 C14 N7 -36.9(5)
C17 N8 C14 N7 158.1(3)
C28 N21 C21 N23 -177.7(3)
Cu1 N21 C21 N23 8.2(4)
C28 N21 C21 C22 6.1(5)
Cu1 N21 C21 C22 -168.0(2)
C29 N23 C21 N21 156.0(3)
Cu3 N23 C21 N21 -6.0(4)
C29 N23 C21 C22 -27.9(5)
Cu3 N23 C21 C22 170.2(2)
N21 C21 C22 C23 -6.2(5)
N23 C21 C22 C23 177.8(3)
C21 C22 C23 C24 0.7(5)
C22 C23 C24 C25 -175.6(3)
C22 C23 C24 C28 4.3(5)
C23 C24 C25 C26 177.5(3)
C28 C24 C25 C26 -2.5(5)
C24 C25 C26 C27 2.6(5)
C28 N22 C27 N26 177.0(3)
Cu2 N22 C27 N26 -11.3(4)
C28 N22 C27 C26 -6.8(5)
Cu2 N22 C27 C26 165.0(2)
C34 N26 C27 N22 -135.6(3)
C34 N26 C27 C26 48.2(4)
C25 C26 C27 N22 2.1(5)
C25 C26 C27 N26 178.1(3)
C21 N21 C28 N22 177.2(3)
Cu1 N21 C28 N22 -8.6(4)
C21 N21 C28 C24 -0.8(5)
Cu1 N21 C28 C24 173.5(2)
C27 N22 C28 N21 -171.1(3)
Cu2 N22 C28 N21 18.1(4)
C27 N22 C28 C24 6.9(4)
Cu2 N22 C28 C24 -163.9(2)
C23 C24 C28 N21 -4.4(5)
C25 C24 C28 N21 175.5(3)
C23 C24 C28 N22 177.7(3)
C25 C24 C28 N22 -2.3(5)
C32 N25 C29 N24 158.9(3)
C33 N25 C29 N24 -38.6(5)
C32 N25 C29 N23 -17.0(5)
C33 N25 C29 N23 145.5(3)
C30 N24 C29 N25 162.9(3)
C31 N24 C29 N25 -25.1(5)
C30 N24 C29 N23 -21.0(5)
C31 N24 C29 N23 151.0(3)
C21 N23 C29 N25 -51.6(4)
Cu3 N23 C29 N25 112.1(3)
C21 N23 C29 N24 132.5(3)
Cu3 N23 C29 N24 -63.8(3)
C27 N26 C34 N27 -150.8(3)
C27 N26 C34 N28 32.6(5)
C36 N27 C34 N26 23.7(5)
C35 N27 C34 N26 -151.3(3)
C36 N27 C34 N28 -159.5(3)
C35 N27 C34 N28 25.6(5)
C38 N28 C34 N26 -141.1(3)
C37 N28 C34 N26 28.2(5)
C38 N28 C34 N27 42.2(5)
C37 N28 C34 N27 -148.6(3)
C48 N41 C41 N43 -178.4(3)
Cu1 N41 C41 N43 -0.6(3)
C48 N41 C41 C42 -1.5(4)
Cu1 N41 C41 C42 176.3(2)
C49 N43 C41 N41 -135.5(3)
Cu2 N43 C41 N41 27.8(3)
C49 N43 C41 C42 47.6(4)
Cu2 N43 C41 C42 -149.0(2)
N41 C41 C42 C43 -3.2(5)
N43 C41 C42 C43 173.5(3)
C41 C42 C43 C44 2.5(5)
C42 C43 C44 C48 2.7(4)
C42 C43 C44 C45 -178.2(3)
C48 C44 C45 C46 4.8(4)
C43 C44 C45 C46 -174.3(3)
C44 C45 C46 C47 2.9(4)
C48 N42 C47 N46 -167.9(3)
Cu3 N42 C47 N46 6.6(3)
C48 N42 C47 C46 5.2(4)
Cu3 N42 C47 C46 179.7(2)
C54 N46 C47 N42 -141.7(3)
C54 N46 C47 C46 45.4(4)
C45 C46 C47 N42 -8.3(5)
C45 C46 C47 N46 164.3(3)
C47 N42 C48 N41 -178.1(3)
Cu3 N42 C48 N41 7.8(4)
C47 N42 C48 C44 3.0(4)
Cu3 N42 C48 C44 -171.1(2)
C41 N41 C48 N42 -171.8(3)
Cu1 N41 C48 N42 10.5(4)
C41 N41 C48 C44 7.1(4)
Cu1 N41 C48 C44 -170.6(2)
C45 C44 C48 N42 -8.0(4)
C43 C44 C48 N42 171.2(3)
C45 C44 C48 N41 173.2(3)
C43 C44 C48 N41 -7.7(4)
C41 N43 C49 N44 -146.4(3)
Cu2 N43 C49 N44 49.8(4)
C41 N43 C49 N45 37.9(4)
Cu2 N43 C49 N45 -126.0(3)
C51 N44 C49 N43 -146.3(3)
C50 N44 C49 N43 25.7(4)
C51 N44 C49 N45 29.7(4)
C50 N44 C49 N45 -158.4(3)
C53 N45 C49 N43 -148.5(3)
C52 N45 C49 N43 26.1(5)
C53 N45 C49 N44 35.7(5)
C52 N45 C49 N44 -149.7(3)
C47 N46 C54 N47 38.8(5)
C47 N46 C54 N48 -146.3(3)
C56 N47 C54 N46 -155.8(3)
C55 N47 C54 N46 22.5(5)
C56 N47 C54 N48 29.4(5)
C55 N47 C54 N48 -152.4(3)
C58 N48 C54 N46 26.6(5)
C57 N48 C54 N46 -135.8(3)
C58 N48 C54 N47 -158.3(3)
C57 N48 C54 N47 39.4(5)
C65 C61 C62 C63 0.1(5)
Co1 C61 C62 C63 59.7(3)
C65 C61 C62 Co1 -59.6(3)
C61 C62 C63 C64 0.4(5)
Co1 C62 C63 C64 60.0(3)
C61 C62 C63 Co1 -59.7(3)
C62 C63 C64 C65 -0.7(5)
Co1 C63 C64 C65 58.9(3)
C62 C63 C64 Co1 -59.6(3)
C62 C61 C65 C64 -0.5(5)
Co1 C61 C65 C64 -59.7(3)
C62 C61 C65 Co1 59.3(3)
C63 C64 C65 C61 0.7(5)
Co1 C64 C65 C61 59.3(3)
C63 C64 C65 Co1 -58.6(3)
C70 C66 C67 C68 0.2(6)
Co1 C66 C67 C68 -59.1(3)
C70 C66 C67 Co1 59.4(4)
C66 C67 C68 C69 -0.6(5)
Co1 C67 C68 C69 -59.1(3)
C66 C67 C68 Co1 58.6(3)
C67 C68 C69 C70 0.7(6)
Co1 C68 C69 C70 -58.5(3)
C67 C68 C69 Co1 59.2(3)
C67 C66 C70 C69 0.2(6)
Co1 C66 C70 C69 59.9(3)
C67 C66 C70 Co1 -59.7(4)
C68 C69 C70 C66 -0.5(6)
Co1 C69 C70 C66 -59.4(3)
C68 C69 C70 Co1 58.8(3)

loop_
_platon_squeeze_void_nr
_platon_squeeze_void_average_x
_platon_squeeze_void_average_y
_platon_squeeze_void_average_z
_platon_squeeze_void_volume
_platon_squeeze_void_count_electrons
_platon_squeeze_void_content
1 0.500 0.500 0.000 120 39 ' '
2 0.331 0.860 0.883 12 2 ' '
3 0.669 0.140 0.117 12 3 ' '
